data_7213861
loop_
_publ_author_name
'Zhou, Wei'
'Zhu, Yan-Yu'
'Jiao, Cheng-Qi'
'Sun, Zhen-Gang'
'Shi, Shao-Ping'
'Dai, Lu-Lu'
'Sun, Tong'
'Li, Wen-Zhu'
'Ma, Ming-Xue'
'Luo, Hui'

_publ_section_title
;
 Syntheses, crystal structures, surface photovoltage, luminescence and
 molecular recognition properties of zinc(ii) and iron(ii)
 carboxyphosphonates with 2D and 3D supramolecular structures
;
_journal_issue 6
_journal_name_full CrystEngComm
_journal_page_first 1174
_journal_paper_doi 10.1039/c3ce41976b
_journal_volume 16
_journal_year 2014
_chemical_formula_sum 'C10 H13 Fe2 N O9 P2'
_chemical_formula_weight 464.85
_chemical_name_systematic
; 
 ? 
;
_space_group_IT_number 14
_symmetry_cell_setting monoclinic
_symmetry_space_group_name_Hall '-P 2ybc'
_symmetry_space_group_name_H-M 'P 1 21/c 1'
_atom_sites_solution_hydrogens geom
_atom_sites_solution_primary direct
_atom_sites_solution_secondary difmap
_audit_creation_method SHELXL-97
_cell_angle_alpha 90.00
_cell_angle_beta 99.109(2)
_cell_angle_gamma 90.00
_cell_formula_units_Z 4
_cell_length_a 15.5562(15)
_cell_length_b 9.6049(9)
_cell_length_c 10.2192(10)
_cell_measurement_reflns_used 2417
_cell_measurement_temperature 296(2)
_cell_measurement_theta_max 28.43
_cell_measurement_theta_min 2.93
_cell_volume 1507.7(3)
_computing_cell_refinement 'Bruker SMART'
_computing_data_collection 'Bruker SMART'
_computing_data_reduction 'Bruker SHELXTL'
_computing_molecular_graphics 'Bruker SHELXTL'
_computing_publication_material 'Bruker SHELXTL'
_computing_structure_refinement 'SHELXL-97 (Sheldrick, 1997)'
_computing_structure_solution 'SHELXS-97 (Sheldrick, 1990)'
_diffrn_ambient_temperature 296(2)
_diffrn_measured_fraction_theta_full 0.997
_diffrn_measured_fraction_theta_max 0.997
_diffrn_measurement_device_type 'Smart Apex II CCD'
_diffrn_measurement_method 'omega scans'
_diffrn_radiation_monochromator graphite
_diffrn_radiation_source 'fine-focus sealed tube'
_diffrn_radiation_type MoK\a
_diffrn_radiation_wavelength 0.71073
_diffrn_reflns_av_R_equivalents 0.0397
_diffrn_reflns_av_sigmaI/netI 0.0489
_diffrn_reflns_limit_h_max 19
_diffrn_reflns_limit_h_min -15
_diffrn_reflns_limit_k_max 11
_diffrn_reflns_limit_k_min -12
_diffrn_reflns_limit_l_max 12
_diffrn_reflns_limit_l_min -12
_diffrn_reflns_number 8344
_diffrn_reflns_theta_full 26.50
_diffrn_reflns_theta_max 26.50
_diffrn_reflns_theta_min 2.50
_diffrn_standards_decay_% 0
_diffrn_standards_interval_count 0
_diffrn_standards_interval_time 0
_diffrn_standards_number 0
_exptl_absorpt_coefficient_mu 2.185
_exptl_absorpt_correction_T_max 0.9785
_exptl_absorpt_correction_T_min 0.8986
_exptl_absorpt_correction_type empirical
_exptl_absorpt_process_details sadabs
_exptl_crystal_colour Colorless
_exptl_crystal_density_diffrn 2.048
_exptl_crystal_density_method 'not measured'
_exptl_crystal_description plate
_exptl_crystal_F_000 936
_exptl_crystal_size_max 0.05
_exptl_crystal_size_mid 0.03
_exptl_crystal_size_min 0.01
_refine_diff_density_max 1.019
_refine_diff_density_min -0.738
_refine_diff_density_rms 0.114
_refine_ls_extinction_method SHELXL
_refine_ls_goodness_of_fit_ref 1.015
_refine_ls_hydrogen_treatment constr
_refine_ls_matrix_type full
_refine_ls_number_parameters 217
_refine_ls_number_reflns 3113
_refine_ls_number_restraints 0
_refine_ls_restrained_S_all 1.015
_refine_ls_R_factor_all 0.0584
_refine_ls_R_factor_gt 0.0423
_refine_ls_shift/su_max 0.008
_refine_ls_shift/su_mean 0.002
_refine_ls_structure_factor_coef Fsqd
_refine_ls_weighting_details 'calc w=1/[\s^2^(Fo^2^)+(0.0444P)^2^+4.1134P] where P=(Fo^2^+2Fc^2^)/3'
_refine_ls_weighting_scheme calc
_refine_ls_wR_factor_gt 0.0972
_refine_ls_wR_factor_ref 0.1042
_reflns_number_gt 2472
_reflns_number_total 3113
_reflns_threshold_expression >2sigma(I)
_cod_data_source_file c3ce41976b_2.txt
_cod_data_source_block szg204
_cod_depositor_comments
;
The following automatic conversions were performed:

'_symmetry_cell_setting' value 'Monoclinic' changed to 'monoclinic'
according to
/usr/data/users/saulius/automatic-downloads/current/RSC/lib/dictionaries/cif_core.dic
dictionary named 'cif_core.dic' version 2.4.2 from 2011-04-26.

Automatic conversion script
Id: cif_fix_values 2281 2013-09-26 08:29:07Z andrius 
;
_cod_original_sg_symbol_H-M 'P2(1)/c  '
_cod_database_code 7213861

loop_
_symmetry_equiv_pos_as_xyz
'x, y, z'
'-x, y+1/2, -z+1/2'
'-x, -y, -z'
'x, -y-1/2, z-1/2'

loop_
_atom_site_label
_atom_site_type_symbol
_atom_site_fract_x
_atom_site_fract_y
_atom_site_fract_z
_atom_site_U_iso_or_equiv
_atom_site_adp_type
_atom_site_occupancy
_atom_site_symmetry_multiplicity
_atom_site_calc_flag
_atom_site_refinement_flags
Fe1 Fe 0.42820(4) 0.60061(6) 1.06503(5) 0.01351(16) Uani 1 1 d .
P2 P 0.35792(7) 0.43104(11) 0.80627(10) 0.0141(2) Uani 1 1 d .
O4 O 0.44165(17) 0.4808(3) 0.8941(3) 0.0166(6) Uani 1 1 d .
N1 N 0.2947(2) 0.6450(4) 0.9445(3) 0.0165(7) Uani 1 1 d .
C2 C 0.2836(3) 0.5741(4) 0.8119(4) 0.0164(9) Uani 1 1 d .
H2A H 0.2251 0.5398 0.7916 0.020 Uiso 1 1 d R
H2B H 0.2920 0.6410 0.7453 0.020 Uiso 1 1 d R
C3 C 0.2270(3) 0.5950(5) 1.0241(4) 0.0206(9) Uani 1 1 d .
H3B H 0.2333 0.6805 1.0732 0.025 Uiso 1 1 d R
H3A H 0.2425 0.5435 1.1049 0.025 Uiso 1 1 d R
C4 C 0.1331(3) 0.6332(5) 0.9713(4) 0.0237(10) Uani 1 1 d .
C5 C 0.0808(3) 0.5465(6) 0.8859(5) 0.0352(12) Uani 1 1 d .
H5A H 0.1032 0.4595 0.8596 0.042 Uiso 1 1 d R
C6 C -0.0065(3) 0.5865(7) 0.8362(5) 0.0429(15) Uani 1 1 d .
H6A H -0.0430 0.5299 0.7728 0.051 Uiso 1 1 d R
C7 C -0.0379(4) 0.7081(6) 0.8809(5) 0.0405(13) Uani 1 1 d .
C9 C 0.0977(3) 0.7555(6) 1.0126(6) 0.0429(14) Uani 1 1 d .
H9A H 0.1339 0.8163 1.0724 0.051 Uiso 1 1 d R
C8 C 0.0126(4) 0.7905(7) 0.9697(6) 0.0499(16) Uani 1 1 d .
H8A H -0.0114 0.8733 1.0021 0.060 Uiso 1 1 d R
O5 O 0.3681(2) 0.4184(3) 0.6635(3) 0.0275(7) Uani 1 1 d .
O6 O 0.32597(19) 0.2980(3) 0.8666(3) 0.0217(7) Uani 1 1 d .
C1 C 0.2948(3) 0.7995(4) 0.9260(4) 0.0159(8) Uani 1 1 d .
H1A H 0.2871 0.8436 1.0076 0.019 Uiso 1 1 d R
H1B H 0.2465 0.8251 0.8599 0.019 Uiso 1 1 d R
P1 P 0.39548(7) 0.86224(11) 0.87594(9) 0.0128(2) Uani 1 1 d .
O1 O 0.40165(19) 0.8178(3) 0.7343(3) 0.0176(6) Uani 1 1 d .
O2 O 0.39330(19) 1.0190(3) 0.8873(3) 0.0201(6) Uani 1 1 d .
O3 O 0.46660(17) 0.7885(3) 0.9742(3) 0.0162(6) Uani 1 1 d .
C10 C -0.1314(4) 0.7528(7) 0.8323(6) 0.0485(15) Uani 1 1 d .
O8 O -0.1607(3) 0.8600(6) 0.8723(5) 0.0804(17) Uani 1 1 d .
O7 O -0.1743(3) 0.6744(6) 0.7438(5) 0.0726(15) Uani 1 1 d .
H7B H -0.2083 0.6147 0.7697 0.087 Uiso 1 1 d R
O9 O 0.4149(2) 0.3789(3) 1.1513(3) 0.0218(7) Uani 1 1 d .
H9B H 0.3717 0.3808 1.1930 0.026 Uiso 1 1 d R
H9C H 0.4600 0.3647 1.2085 0.026 Uiso 1 1 d R
Fe2 Fe 0.39734(4) 0.18750(6) 1.01530(5) 0.01531(16) Uani 1 1 d .

loop_
_atom_site_aniso_label
_atom_site_aniso_U_11
_atom_site_aniso_U_22
_atom_site_aniso_U_33
_atom_site_aniso_U_23
_atom_site_aniso_U_13
_atom_site_aniso_U_12
Fe1 0.0156(3) 0.0136(3) 0.0113(3) -0.0003(2) 0.0021(2) 0.0008(2)
P2 0.0170(5) 0.0120(5) 0.0124(5) -0.0008(4) -0.0003(4) 0.0017(4)
O4 0.0163(14) 0.0165(16) 0.0166(13) -0.0008(12) 0.0012(11) 0.0013(12)
N1 0.0179(18) 0.0171(18) 0.0144(16) 0.0012(14) 0.0027(13) -0.0003(14)
C2 0.017(2) 0.016(2) 0.0148(18) -0.0011(16) -0.0012(15) 0.0015(16)
C3 0.014(2) 0.029(3) 0.0174(19) 0.0049(18) 0.0004(16) -0.0029(18)
C4 0.016(2) 0.031(3) 0.025(2) 0.006(2) 0.0061(17) -0.0021(18)
C5 0.026(3) 0.046(3) 0.036(3) -0.009(2) 0.010(2) -0.008(2)
C6 0.030(3) 0.066(4) 0.031(3) -0.005(3) 0.000(2) -0.017(3)
C7 0.036(3) 0.042(3) 0.043(3) 0.014(3) 0.005(2) 0.010(3)
C9 0.026(3) 0.039(3) 0.063(4) -0.011(3) 0.006(3) -0.002(2)
C8 0.032(3) 0.045(4) 0.072(4) -0.005(3) 0.005(3) 0.005(3)
O5 0.042(2) 0.0253(18) 0.0157(14) -0.0029(13) 0.0070(13) 0.0073(15)
O6 0.0244(16) 0.0164(16) 0.0216(14) 0.0052(12) -0.0047(12) -0.0022(12)
C1 0.016(2) 0.016(2) 0.0162(18) -0.0005(17) 0.0036(15) 0.0011(16)
P1 0.0168(5) 0.0105(5) 0.0110(4) -0.0001(4) 0.0022(4) -0.0005(4)
O1 0.0246(16) 0.0161(16) 0.0125(13) -0.0010(11) 0.0043(11) -0.0028(12)
O2 0.0326(17) 0.0125(15) 0.0159(13) -0.0014(12) 0.0061(12) -0.0002(13)
O3 0.0167(14) 0.0141(15) 0.0173(13) 0.0021(12) 0.0013(11) -0.0015(12)
C10 0.037(3) 0.052(4) 0.056(4) 0.006(3) 0.006(3) 0.008(3)
O8 0.054(3) 0.079(4) 0.099(4) -0.013(3) -0.016(3) 0.032(3)
O7 0.039(3) 0.098(4) 0.073(3) -0.003(3) -0.014(2) 0.002(3)
O9 0.0284(17) 0.0206(16) 0.0184(14) -0.0003(13) 0.0094(12) -0.0032(13)
Fe2 0.0203(3) 0.0132(3) 0.0120(3) 0.0011(2) 0.0015(2) -0.0006(2)

loop_
_atom_type_symbol
_atom_type_description
_atom_type_scat_dispersion_real
_atom_type_scat_dispersion_imag
_atom_type_scat_source
C C 0.0033 0.0016 'International Tables Vol C Tables 4.2.6.8 and 6.1.1.4'
H H 0.0000 0.0000 'International Tables Vol C Tables 4.2.6.8 and 6.1.1.4'
N N 0.0061 0.0033 'International Tables Vol C Tables 4.2.6.8 and 6.1.1.4'
O O 0.0106 0.0060 'International Tables Vol C Tables 4.2.6.8 and 6.1.1.4'
P P 0.1023 0.0942 'International Tables Vol C Tables 4.2.6.8 and 6.1.1.4'
Fe Fe 0.3463 0.8444 'International Tables Vol C Tables 4.2.6.8 and 6.1.1.4'

loop_
_geom_angle_atom_site_label_1
_geom_angle_atom_site_label_2
_geom_angle_atom_site_label_3
_geom_angle
_geom_angle_site_symmetry_1
_geom_angle_site_symmetry_3
O1 Fe1 O4 168.91(12) 4_576 .
O1 Fe1 O4 106.96(11) 4_576 3_667
O4 Fe1 O4 75.56(11) . 3_667
O1 Fe1 O3 98.84(11) 4_576 .
O4 Fe1 O3 91.68(11) . .
O4 Fe1 O3 94.08(11) 3_667 .
O1 Fe1 N1 95.67(12) 4_576 .
O4 Fe1 N1 81.81(11) . .
O4 Fe1 N1 157.27(11) 3_667 .
O3 Fe1 N1 84.35(11) . .
O1 Fe1 O9 89.33(11) 4_576 .
O4 Fe1 O9 80.91(10) . .
O4 Fe1 O9 74.42(11) 3_667 .
O3 Fe1 O9 167.52(11) . .
N1 Fe1 O9 104.34(12) . .
O5 P2 O4 112.60(17) . .
O5 P2 O6 114.50(18) . .
O4 P2 O6 108.80(15) . .
O5 P2 C2 105.08(18) . .
O4 P2 C2 103.46(17) . .
O6 P2 C2 111.83(19) . .
P2 O4 Fe1 117.58(15) . .
P2 O4 Fe1 133.32(17) . 3_667
Fe1 O4 Fe1 104.44(11) . 3_667
C1 N1 C2 109.8(3) . .
C1 N1 C3 113.5(3) . .
C2 N1 C3 110.6(3) . .
C1 N1 Fe1 103.6(2) . .
C2 N1 Fe1 111.5(2) . .
C3 N1 Fe1 107.6(2) . .
N1 C2 P2 113.1(3) . .
N1 C2 H2A 108.7 . .
P2 C2 H2A 108.8 . .
N1 C2 H2B 109.1 . .
P2 C2 H2B 109.2 . .
H2A C2 H2B 107.8 . .
N1 C3 C4 116.5(3) . .
N1 C3 H3B 89.3 . .
C4 C3 H3B 89.5 . .
N1 C3 H3A 121.8 . .
C4 C3 H3A 121.7 . .
H3B C3 H3A 90.0 . .
C5 C4 C9 118.7(5) . .
C5 C4 C3 121.2(4) . .
C9 C4 C3 120.1(4) . .
C4 C5 C6 119.8(5) . .
C4 C5 H5A 120.0 . .
C6 C5 H5A 120.2 . .
C7 C6 C5 118.7(5) . .
C7 C6 H6A 120.2 . .
C5 C6 H6A 121.1 . .
C8 C7 C6 121.3(5) . .
C8 C7 C10 118.4(6) . .
C6 C7 C10 120.3(5) . .
C8 C9 C4 121.3(5) . .
C8 C9 H9A 119.6 . .
C4 C9 H9A 119.1 . .
C7 C8 C9 119.9(6) . .
C7 C8 H8A 119.9 . .
C9 C8 H8A 120.2 . .
P2 O5 Fe2 151.5(2) . 4_565
P2 O6 Fe2 124.15(17) . .
N1 C1 P1 112.4(3) . .
N1 C1 H1A 109.0 . .
P1 C1 H1A 109.2 . .
N1 C1 H1B 109.1 . .
P1 C1 H1B 109.2 . .
H1A C1 H1B 107.9 . .
O2 P1 O1 110.95(16) . .
O2 P1 O3 115.46(16) . .
O1 P1 O3 109.99(16) . .
O2 P1 C1 106.07(18) . .
O1 P1 C1 111.04(17) . .
O3 P1 C1 102.98(17) . .
P1 O1 Fe1 139.69(18) . 4_575
P1 O2 Fe2 145.77(17) . 1_565
P1 O3 Fe2 126.27(16) . 3_667
P1 O3 Fe1 116.44(15) . .
Fe2 O3 Fe1 114.37(12) 3_667 .
O8 C10 O7 123.4(6) . .
O8 C10 C7 121.1(6) . .
O7 C10 C7 115.4(6) . .
C10 O7 H7B 117.2 . .
Fe2 O9 Fe1 120.87(12) . .
Fe2 O9 H9B 107.1 . .
Fe1 O9 H9B 107.1 . .
Fe2 O9 H9C 107.1 . .
Fe1 O9 H9C 107.1 . .
H9B O9 H9C 106.8 . .
O5 Fe2 O6 133.64(14) 4_566 .
O5 Fe2 O2 95.50(12) 4_566 1_545
O6 Fe2 O2 88.71(12) . 1_545
O5 Fe2 O3 112.00(12) 4_566 3_667
O6 Fe2 O3 113.88(12) . 3_667
O2 Fe2 O3 92.72(11) 1_545 3_667
O5 Fe2 O9 88.12(12) 4_566 .
O6 Fe2 O9 91.89(11) . .
O2 Fe2 O9 174.39(12) 1_545 .
O3 Fe2 O9 81.94(11) 3_667 .

loop_
_geom_bond_atom_site_label_1
_geom_bond_atom_site_label_2
_geom_bond_distance
_geom_bond_site_symmetry_2
Fe1 O1 2.001(3) 4_576
Fe1 O4 2.129(3) .
Fe1 O4 2.149(3) 3_667
Fe1 O3 2.157(3) .
Fe1 N1 2.281(3) .
Fe1 O9 2.327(3) .
P2 O5 1.497(3) .
P2 O4 1.536(3) .
P2 O6 1.536(3) .
P2 C2 1.802(4) .
O4 Fe1 2.149(3) 3_667
N1 C1 1.495(5) .
N1 C2 1.501(5) .
N1 C3 1.507(5) .
C2 H2A 0.9600 .
C2 H2B 0.9601 .
C3 C4 1.520(6) .
C3 H3B 0.9600 .
C3 H3A 0.9601 .
C4 C5 1.376(7) .
C4 C9 1.391(7) .
C5 C6 1.425(7) .
C5 H5A 0.9601 .
C6 C7 1.371(8) .
C6 H6A 0.9600 .
C7 C8 1.358(8) .
C7 C10 1.522(8) .
C9 C8 1.369(7) .
C9 H9A 0.9600 .
C8 H8A 0.9599 .
O5 Fe2 1.938(3) 4_565
O6 Fe2 2.033(3) .
C1 P1 1.825(4) .
C1 H1A 0.9600 .
C1 H1B 0.9601 .
P1 O2 1.511(3) .
P1 O1 1.527(3) .
P1 O3 1.543(3) .
O1 Fe1 2.001(3) 4_575
O2 Fe2 2.075(3) 1_565
O3 Fe2 2.115(3) 3_667
C10 O8 1.222(8) .
C10 O7 1.280(8) .
O7 H7B 0.8501 .
O9 Fe2 2.294(3) .
O9 H9B 0.8499 .
O9 H9C 0.8500 .
Fe2 O5 1.938(3) 4_566
Fe2 O2 2.075(3) 1_545
Fe2 O3 2.115(3) 3_667
